data_7152548
loop_
_publ_author_name
'Liu, Xin-Yuan'
'Xiao, Ya-Ping'
'Siu, Fung-Ming'
'Ni, Li-Chen'
'Chen, Yong'
'Wang, Lin'
'Che, Chi-Ming'

_publ_section_title
;
 Highly regio-, diastereo- and enantioselective one-pot gold/chiral
 Br\/onsted acid-catalysed cascade synthesis of bioactive diversely
 substituted tetrahydroquinolines.
;
_journal_issue 35
_journal_name_full 'Organic &amp; biomolecular chemistry'
_journal_page_first 7208
_journal_page_last 7219
_journal_paper_doi 10.1039/c2ob25753j
_journal_volume 10
_journal_year 2012
_chemical_formula_sum 'C17 H16 Br N O'
_chemical_formula_weight 330.22
_chemical_name_systematic
;
?
;
_space_group_IT_number 4
_symmetry_space_group_name_Hall 'P 2yb'
_symmetry_space_group_name_H-M 'P 1 21 1'
_atom_sites_solution_hydrogens geom
_atom_sites_solution_primary direct
_atom_sites_solution_secondary difmap
_audit_creation_method SHELXL-97
_cell_angle_alpha 90.00
_cell_angle_beta 93.619(2)
_cell_angle_gamma 90.00
_cell_formula_units_Z 2
_cell_length_a 8.4384(3)
_cell_length_b 5.3564(2)
_cell_length_c 16.3563(5)
_cell_measurement_reflns_used 112
_cell_measurement_temperature 296(2)
_cell_measurement_theta_max 85
_cell_measurement_theta_min 4
_cell_volume 737.82(4)
_computing_structure_refinement 'SHELXL-97 (Sheldrick, 1997)'
_computing_structure_solution 'SHELXS-97 (Sheldrick, 1990)'
_diffrn_ambient_temperature 296(2)
_diffrn_measured_fraction_theta_full 0.974
_diffrn_measured_fraction_theta_max 0.974
_diffrn_radiation_monochromator graphite
_diffrn_radiation_source 'fine-focus sealed tube'
_diffrn_radiation_type CuK\a
_diffrn_radiation_wavelength 1.54178
_diffrn_reflns_av_R_equivalents 0.0492
_diffrn_reflns_av_sigmaI/netI 0.0456
_diffrn_reflns_limit_h_max 9
_diffrn_reflns_limit_h_min -9
_diffrn_reflns_limit_k_max 6
_diffrn_reflns_limit_k_min -6
_diffrn_reflns_limit_l_max 18
_diffrn_reflns_limit_l_min -19
_diffrn_reflns_number 8916
_diffrn_reflns_theta_full 65.65
_diffrn_reflns_theta_max 65.65
_diffrn_reflns_theta_min 2.71
_exptl_absorpt_coefficient_mu 3.745
_exptl_absorpt_correction_T_max 0.770
_exptl_absorpt_correction_T_min 0.760
_exptl_absorpt_correction_type multi-scan
_exptl_absorpt_process_details SADABS
_exptl_crystal_density_diffrn 1.486
_exptl_crystal_density_method 'not measured'
_exptl_crystal_F_000 336
_exptl_crystal_size_max 0.05
_exptl_crystal_size_mid 0.03
_exptl_crystal_size_min 0.01
_refine_diff_density_max 0.470
_refine_diff_density_min -0.284
_refine_diff_density_rms 0.053
_refine_ls_abs_structure_details 'Flack H D (1983), Acta Cryst. A39, 876-881'
_refine_ls_abs_structure_Flack 0.04(4)
_refine_ls_extinction_method none
_refine_ls_goodness_of_fit_ref 1.048
_refine_ls_hydrogen_treatment constr
_refine_ls_matrix_type full
_refine_ls_number_parameters 182
_refine_ls_number_reflns 2324
_refine_ls_number_restraints 1
_refine_ls_restrained_S_all 1.048
_refine_ls_R_factor_all 0.0587
_refine_ls_R_factor_gt 0.0435
_refine_ls_shift/su_max 0.000
_refine_ls_shift/su_mean 0.000
_refine_ls_structure_factor_coef Fsqd
_refine_ls_weighting_details 'calc w=1/[\s^2^(Fo^2^)+(0.0591P)^2^+0.1621P] where P=(Fo^2^+2Fc^2^)/3'
_refine_ls_weighting_scheme calc
_refine_ls_wR_factor_gt 0.1099
_refine_ls_wR_factor_ref 0.1189
_reflns_number_gt 1836
_reflns_number_total 2324
_reflns_threshold_expression >2sigma(I)
_cod_data_source_file c2ob25753j.txt
_cod_data_source_block cheny26
_cod_original_sg_symbol_H-M 'P 21'
_cod_database_code 7152548

loop_
_symmetry_equiv_pos_as_xyz
'x, y, z'
'-x, y+1/2, -z'

loop_
_atom_site_label
_atom_site_type_symbol
_atom_site_fract_x
_atom_site_fract_y
_atom_site_fract_z
_atom_site_U_iso_or_equiv
_atom_site_adp_type
_atom_site_occupancy
_atom_site_symmetry_multiplicity
_atom_site_calc_flag
_atom_site_refinement_flags
Br1 Br 0.28003(7) 0.46862(19) -0.11814(3) 0.0950(3) Uani 1 1 d .
O1 O 0.5187(5) 0.3324(7) 0.3605(4) 0.0824(13) Uani 1 1 d .
N1 N 0.2255(4) 0.9288(9) 0.2170(3) 0.0715(11) Uani 1 1 d .
H1A H 0.1838 1.0747 0.2205 0.086 Uiso 1 1 calc R
C1 C 0.2415(5) 0.8266(9) 0.1407(4) 0.0618(13) Uani 1 1 d .
C2 C 0.1650(5) 0.9349(12) 0.0703(4) 0.0716(14) Uani 1 1 d .
H2A H 0.1048 1.0787 0.0757 0.086 Uiso 1 1 calc R
C3 C 0.1775(6) 0.8330(10) -0.0060(4) 0.0725(15) Uani 1 1 d .
H3A H 0.1256 0.9057 -0.0519 0.087 Uiso 1 1 calc R
C4 C 0.2674(5) 0.6226(10) -0.0135(3) 0.0683(14) Uani 1 1 d .
C5 C 0.3488(5) 0.5130(10) 0.0535(3) 0.0629(13) Uani 1 1 d .
H5A H 0.4116 0.3728 0.0467 0.075 Uiso 1 1 calc R
C6 C 0.3354(5) 0.6146(9) 0.1307(3) 0.0576(11) Uani 1 1 d .
C7 C 0.4246(5) 0.5019(9) 0.2047(3) 0.0616(12) Uani 1 1 d .
H7A H 0.5296 0.4521 0.1898 0.074 Uiso 1 1 calc R
H7B H 0.3694 0.3531 0.2211 0.074 Uiso 1 1 calc R
C8 C 0.4412(5) 0.6801(8) 0.2764(3) 0.0596(12) Uani 1 1 d .
H8A H 0.5117 0.8156 0.2612 0.072 Uiso 1 1 calc R
C9 C 0.2766(5) 0.7986(8) 0.2914(3) 0.0618(12) Uani 1 1 d .
H9A H 0.2939 0.9241 0.3346 0.074 Uiso 1 1 calc R
C10 C 0.1557(5) 0.6129(10) 0.3200(4) 0.0619(12) Uani 1 1 d .
C11 C 0.0337(5) 0.5218(10) 0.2684(3) 0.0710(15) Uani 1 1 d .
H11A H 0.0253 0.5737 0.2141 0.085 Uiso 1 1 calc R
C12 C -0.0749(7) 0.3575(12) 0.2952(5) 0.0883(19) Uani 1 1 d .
H12A H -0.1572 0.3011 0.2594 0.106 Uiso 1 1 calc R
C13 C -0.0632(7) 0.2749(13) 0.3747(5) 0.095(2) Uani 1 1 d .
H13A H -0.1358 0.1604 0.3931 0.114 Uiso 1 1 calc R
C14 C 0.0581(7) 0.3649(13) 0.4269(5) 0.093(2) Uani 1 1 d .
H14A H 0.0684 0.3109 0.4810 0.111 Uiso 1 1 calc R
C15 C 0.1634(6) 0.5340(11) 0.3988(4) 0.0798(18) Uani 1 1 d .
H15A H 0.2429 0.5968 0.4351 0.096 Uiso 1 1 calc R
C16 C 0.5171(6) 0.5574(10) 0.3534(5) 0.0643(15) Uani 1 1 d .
C17 C 0.5944(7) 0.7201(11) 0.4166(4) 0.0887(18) Uani 1 1 d .
H17A H 0.6028 0.6333 0.4680 0.133 Uiso 1 1 calc R
H17B H 0.5322 0.8686 0.4218 0.133 Uiso 1 1 calc R
H17C H 0.6985 0.7645 0.4010 0.133 Uiso 1 1 calc R

loop_
_atom_site_aniso_label
_atom_site_aniso_U_11
_atom_site_aniso_U_22
_atom_site_aniso_U_33
_atom_site_aniso_U_23
_atom_site_aniso_U_13
_atom_site_aniso_U_12
Br1 0.0903(4) 0.1095(5) 0.0864(4) 0.0080(5) 0.0156(3) -0.0037(5)
O1 0.081(3) 0.054(3) 0.112(4) 0.010(2) -0.004(2) 0.008(2)
N1 0.071(2) 0.038(2) 0.105(3) -0.002(3) -0.001(2) 0.012(2)
C1 0.044(2) 0.043(2) 0.098(4) 0.006(3) 0.002(2) -0.003(2)
C2 0.051(2) 0.051(3) 0.112(4) 0.016(4) -0.003(2) 0.009(3)
C3 0.053(3) 0.063(3) 0.100(4) 0.026(3) -0.006(3) -0.008(2)
C4 0.046(3) 0.064(3) 0.094(4) 0.020(3) -0.001(2) -0.010(2)
C5 0.043(2) 0.056(4) 0.090(3) 0.007(3) 0.0106(19) 0.002(2)
C6 0.045(2) 0.039(2) 0.088(3) 0.005(2) 0.003(2) 0.0013(19)
C7 0.052(2) 0.043(3) 0.089(3) 0.000(3) 0.004(2) 0.008(2)
C8 0.046(2) 0.041(3) 0.092(3) 0.002(2) 0.003(2) -0.0050(19)
C9 0.056(3) 0.040(2) 0.090(4) -0.009(2) 0.002(2) -0.003(2)
C10 0.044(2) 0.052(2) 0.090(4) -0.018(3) 0.009(2) 0.006(2)
C11 0.047(2) 0.072(4) 0.094(3) -0.010(3) 0.006(2) -0.006(2)
C12 0.056(3) 0.096(5) 0.113(5) -0.027(4) 0.008(3) -0.018(3)
C13 0.066(4) 0.089(4) 0.132(6) -0.007(4) 0.023(4) -0.021(3)
C14 0.064(3) 0.105(5) 0.110(5) 0.014(3) 0.012(3) -0.014(3)
C15 0.050(3) 0.086(5) 0.104(4) -0.008(3) 0.006(3) -0.008(3)
C16 0.045(3) 0.057(4) 0.091(4) 0.001(3) -0.001(3) 0.002(2)
C17 0.086(4) 0.066(3) 0.111(5) -0.001(3) -0.023(4) -0.011(3)

loop_
_atom_type_symbol
_atom_type_description
_atom_type_scat_dispersion_real
_atom_type_scat_dispersion_imag
_atom_type_scat_source
C C 0.0181 0.0091 'International Tables Vol C Tables 4.2.6.8 and 6.1.1.4'
H H 0.0000 0.0000 'International Tables Vol C Tables 4.2.6.8 and 6.1.1.4'
N N 0.0311 0.0180 'International Tables Vol C Tables 4.2.6.8 and 6.1.1.4'
Br Br -0.6763 1.2805 'International Tables Vol C Tables 4.2.6.8 and 6.1.1.4'
O O 0.0492 0.0322 'International Tables Vol C Tables 4.2.6.8 and 6.1.1.4'

loop_
_geom_angle_atom_site_label_1
_geom_angle_atom_site_label_2
_geom_angle_atom_site_label_3
_geom_angle
C1 N1 C9 122.0(4)
N1 C1 C6 121.1(5)
N1 C1 C2 120.7(5)
C6 C1 C2 118.2(6)
C3 C2 C1 121.5(5)
C4 C3 C2 119.0(5)
C3 C4 C5 121.8(6)
C3 C4 Br1 120.0(4)
C5 C4 Br1 118.2(4)
C6 C5 C4 119.3(5)
C5 C6 C1 120.2(5)
C5 C6 C7 120.5(4)
C1 C6 C7 119.3(5)
C6 C7 C8 112.7(4)
C7 C8 C16 112.5(4)
C7 C8 C9 109.8(4)
C16 C8 C9 112.1(5)
N1 C9 C10 113.9(4)
N1 C9 C8 106.5(4)
C10 C9 C8 113.8(4)
C15 C10 C11 117.5(5)
C15 C10 C9 120.3(5)
C11 C10 C9 122.2(5)
C12 C11 C10 121.5(6)
C11 C12 C13 120.3(6)
C12 C13 C14 118.7(6)
C15 C14 C13 119.8(7)
C10 C15 C14 122.2(6)
O1 C16 C17 121.4(8)
O1 C16 C8 120.6(7)
C17 C16 C8 118.0(5)

loop_
_geom_bond_atom_site_label_1
_geom_bond_atom_site_label_2
_geom_bond_distance
Br1 C4 1.908(6)
O1 C16 1.211(6)
N1 C1 1.378(7)
N1 C9 1.445(7)
C1 C6 1.400(7)
C1 C2 1.409(8)
C2 C3 1.372(8)
C3 C4 1.368(8)
C4 C5 1.387(7)
C5 C6 1.387(7)
C6 C7 1.510(6)
C7 C8 1.512(7)
C8 C16 1.526(8)
C8 C9 1.561(6)
C9 C10 1.520(7)
C10 C15 1.354(8)
C10 C11 1.379(7)
C11 C12 1.362(8)
C12 C13 1.372(10)
C13 C14 1.378(10)
C14 C15 1.368(8)
C16 C17 1.472(9)
